data_4111911
loop_
_publ_author_name
'Cristian Saul Campos-Fern\'andez'
'Brandi L. Schottel'
'Helen T. Chifotides'
'Jitendra K. Bera'
'John Bacsa'
'John M. Koomen'
'David H. Russell'
'Kim R. Dunbar'

_publ_contact_author_address
; 
Department of Chemistry
Texas A&M University
PO Box 30012 
College Station 
Texas 77842-3012 
USA
;
_publ_contact_author_email dunbar@mail.chem.tamu.edu
_publ_contact_author_fax (979)8457177
_publ_contact_author_name 'Kim Dunbar'
_publ_contact_author_phone (979)8621485
_publ_section_title
;
 Anion Template Effect on the Self-Assembly and Interconversion of
 Metallacyclophanes
;
_journal_name_full 'Journal of the American Chemical Society'
_journal_page_first 12909
_journal_page_last 12923
_journal_paper_doi 10.1021/ja052108q
_journal_volume 127
_journal_year 2005
_chemical_formula_moiety '(C64 H56 N32 Ni4), (B F4), (F6 P), 6(F6 Sb)'
_chemical_formula_sum 'C64 H56 B F46 N32 Ni4 P Sb6'
_chemical_formula_weight 3154.53
_chemical_name_common '[Ni4(bptz)4(CH3CN)8][BF4][PF6][SbF6]6'
_chemical_name_systematic
; 
 ? 
;
_space_group_IT_number 23
_symmetry_cell_setting orthorhombic
_symmetry_Int_Tables_number 23
_symmetry_space_group_name_Hall 'I 2 2'
_symmetry_space_group_name_H-M 'I 2 2 2'
_atom_sites_solution_hydrogens geom
_atom_sites_solution_primary direct
_atom_sites_solution_secondary difmap
_audit_creation_date 'October 28 2004'
_audit_creation_method
;
SHELXL-97, PLATON, and text editor.
;
_cell_angle_alpha 90.00
_cell_angle_beta 90.00
_cell_angle_gamma 90.00
_cell_formula_units_Z 2
_cell_length_a 17.869(4)
_cell_length_b 14.762(3)
_cell_length_c 22.326(4)
_cell_measurement_temperature 110(2)
_cell_volume 5889(2)
_computing_structure_refinement 'SHELXL-97 (Sheldrick, 1997)'
_computing_structure_solution 'SHELXS-97 (Sheldrick, 1990)'
_diffrn_ambient_temperature 110(2)
_diffrn_measured_fraction_theta_full 0.994
_diffrn_measured_fraction_theta_max 0.994
_diffrn_measurement_device_type 'SMART 1K CCD'
_diffrn_measurement_method '\w scans'
_diffrn_radiation_monochromator graphite
_diffrn_radiation_source 'fine-focus sealed tube'
_diffrn_radiation_type MoK\a
_diffrn_radiation_wavelength 0.71073
_diffrn_reflns_av_R_equivalents 0.0829
_diffrn_reflns_av_sigmaI/netI 0.0669
_diffrn_reflns_limit_h_max 21
_diffrn_reflns_limit_h_min -16
_diffrn_reflns_limit_k_max 17
_diffrn_reflns_limit_k_min -17
_diffrn_reflns_limit_l_max 26
_diffrn_reflns_limit_l_min -26
_diffrn_reflns_number 17435
_diffrn_reflns_theta_full 24.71
_diffrn_reflns_theta_max 24.71
_diffrn_reflns_theta_min 1.46
_exptl_absorpt_coefficient_mu 2.112
_exptl_absorpt_correction_T_max 0.5893
_exptl_absorpt_correction_T_min 0.3059
_exptl_absorpt_correction_type multi-scan
_exptl_absorpt_process_details 'SADABS (Bruker, 2000)'
_exptl_crystal_density_diffrn 1.779
_exptl_crystal_F_000 3032
_exptl_crystal_size_max 0.73
_exptl_crystal_size_mid 0.41
_exptl_crystal_size_min 0.28
_refine_diff_density_max 1.742
_refine_diff_density_min -0.830
_refine_diff_density_rms 0.218
_refine_ls_abs_structure_details 'Flack H D (1983), Acta Cryst. A39, 876-881'
_refine_ls_abs_structure_Flack 0.00(19)
_refine_ls_extinction_coef 0.00023(9)
_refine_ls_extinction_expression Fc^*^=kFc[1+0.001xFc^2^\l^3^/sin(2\q)]^-1/4^
_refine_ls_extinction_method SHELXL
_refine_ls_goodness_of_fit_ref 1.040
_refine_ls_hydrogen_treatment mixed
_refine_ls_matrix_type full
_refine_ls_number_parameters 358
_refine_ls_number_reflns 5005
_refine_ls_number_restraints 49
_refine_ls_restrained_S_all 1.040
_refine_ls_R_factor_all 0.1109
_refine_ls_R_factor_gt 0.0808
_refine_ls_shift/su_max 0.000
_refine_ls_shift/su_mean 0.000
_refine_ls_structure_factor_coef Fsqd
_refine_ls_weighting_details 'calc w=1/[\s^2^(Fo^2^)+(0.1507P)^2^+5.3609P] where P=(Fo^2^+2Fc^2^)/3'
_refine_ls_weighting_scheme calc
_refine_ls_wR_factor_gt 0.2089
_refine_ls_wR_factor_ref 0.2313
_reflns_number_gt 3446
_reflns_number_total 5005
_reflns_threshold_expression >2sigma(I)
_cod_data_source_file ja052108qsi20050419_040502.cif
_cod_data_source_block i222noco
_cod_database_code 4111911

loop_
_symmetry_equiv_pos_as_xyz
'x, y, z'
'-x, -y, z'
'x, -y, -z'
'-x, y, -z'
'x+1/2, y+1/2, z+1/2'
'-x+1/2, -y+1/2, z+1/2'
'x+1/2, -y+1/2, -z+1/2'
'-x+1/2, y+1/2, -z+1/2'

loop_
_atom_site_label
_atom_site_type_symbol
_atom_site_fract_x
_atom_site_fract_y
_atom_site_fract_z
_atom_site_U_iso_or_equiv
_atom_site_adp_type
_atom_site_occupancy
_atom_site_symmetry_multiplicity
_atom_site_calc_flag
_atom_site_refinement_flags
_atom_site_disorder_group
Ni1 Ni 0.03666(9) 0.22522(15) 0.15057(7) 0.0544(6) Uani 1 1 d . .
N6 N -0.0774(6) 0.2546(11) 0.1441(5) 0.064(4) Uani 1 1 d . .
N1 N 0.0084(6) 0.0903(8) 0.1514(4) 0.045(3) Uani 1 1 d . .
N7 N 0.0388(6) 0.2180(10) 0.2431(6) 0.066(4) Uani 1 1 d . .
N3 N 0.1409(6) 0.1605(9) 0.1456(5) 0.051(3) Uani 1 1 d . .
N8 N 0.0764(6) 0.3524(10) 0.1527(5) 0.051(3) Uani 1 1 d . .
N4 N 0.0214(6) 0.2371(9) 0.0579(4) 0.053(3) Uani 1 1 d . .
C13 C 0.0425(7) 0.2160(13) 0.2925(6) 0.058(4) Uani 1 1 d . .
C9 C -0.2303(9) 0.265(2) 0.1247(8) 0.118(10) Uani 1 1 d . .
H9 H -0.2825 0.2726 0.1183 0.141 Uiso 1 1 calc R .
N2 N -0.0603(5) 0.0571(10) 0.1521(5) 0.051(3) Uani 1 1 d . .
C3 C 0.2729(8) 0.0640(14) 0.1427(9) 0.076(5) Uani 1 1 d . .
H3 H 0.3187 0.0313 0.1406 0.091 Uiso 1 1 calc R .
C4 C 0.2065(6) 0.0194(14) 0.1478(7) 0.072(6) Uani 1 1 d . .
H4 H 0.2044 -0.0448 0.1507 0.086 Uiso 1 1 calc R .
C10 C -0.1816(8) 0.2572(15) 0.0769(7) 0.085(6) Uani 1 1 d . .
H10 H -0.1991 0.2566 0.0367 0.102 Uiso 1 1 calc R .
C1 C 0.2075(7) 0.2065(13) 0.1414(7) 0.064(4) Uani 1 1 d . .
H1 H 0.2079 0.2707 0.1390 0.076 Uiso 1 1 calc R .
C2 C 0.2727(7) 0.1598(14) 0.1407(7) 0.067(5) Uani 1 1 d . .
H2 H 0.3188 0.1917 0.1388 0.081 Uiso 1 1 calc R .
C16 C 0.1251(10) 0.5114(18) 0.1691(16) 0.159(15) Uani 1 1 d . .
H16C H 0.1374 0.5433 0.1320 0.239 Uiso 1 1 calc R .
H16A H 0.1704 0.5043 0.1934 0.239 Uiso 1 1 calc R .
H16B H 0.0879 0.5464 0.1917 0.239 Uiso 1 1 calc R .
N5 N -0.0735(5) 0.2374(9) -0.0174(5) 0.051(3) Uani 1 1 d . .
C15 C 0.0946(8) 0.4227(16) 0.1549(11) 0.092(8) Uani 1 1 d . .
C12 C -0.0515(7) 0.2444(11) 0.0412(5) 0.050(4) Uani 1 1 d . .
C14 C 0.0433(8) 0.2091(16) 0.3581(7) 0.088(6) Uani 1 1 d . .
H14A H 0.0834 0.2473 0.3742 0.132 Uiso 1 1 calc R .
H14B H 0.0519 0.1460 0.3698 0.132 Uiso 1 1 calc R .
H14C H -0.0050 0.2295 0.3740 0.132 Uiso 1 1 calc R .
C8 C -0.2008(8) 0.2624(14) 0.1833(6) 0.079(6) Uani 1 1 d . .
H8 H -0.2320 0.2622 0.2177 0.095 Uiso 1 1 calc R .
C5 C 0.1387(7) 0.0743(10) 0.1485(6) 0.044(3) Uani 1 1 d . .
C6 C 0.0656(6) 0.0302(14) 0.1502(6) 0.056(5) Uani 1 1 d . .
C7 C -0.1246(9) 0.2599(14) 0.1874(6) 0.077(6) Uani 1 1 d . .
H7 H -0.1041 0.2624 0.2266 0.092 Uiso 1 1 calc R .
C11 C -0.1080(7) 0.2503(11) 0.0901(5) 0.050(4) Uani 1 1 d . .
Sb2 Sb 0.34383(5) 0.44998(10) 0.17277(5) 0.0755(5) Uani 1 1 d D .
F42 F 0.3785(6) 0.3337(5) 0.1738(6) 0.106(4) Uani 1 1 d D .
F22 F 0.3090(6) 0.5640(5) 0.1773(6) 0.110(4) Uani 1 1 d D .
F62 F 0.2829(7) 0.4187(9) 0.2349(5) 0.116(5) Uani 1 1 d D .
F52 F 0.4094(5) 0.4780(10) 0.1131(4) 0.102(5) Uani 1 1 d D .
F32 F 0.2717(5) 0.4117(9) 0.1205(5) 0.105(4) Uani 1 1 d D .
F12 F 0.4151(5) 0.4779(10) 0.2275(4) 0.104(5) Uani 1 1 d D .
Sb1 Sb 0.5000 0.0000 0.17265(7) 0.0717(5) Uani 1 2 d SD .
F31 F 0.4190(5) -0.0700(8) 0.1725(4) 0.150(7) Uani 1 1 d D .
F11 F 0.4507(7) 0.1042(7) 0.1726(4) 0.212(11) Uani 1 1 d D .
F21 F 0.5000 0.0000 0.0935(5) 0.27(2) Uani 1 2 d SD .
F41 F 0.5000 0.0000 0.2517(5) 0.29(3) Uani 1 2 d SD .
F3 F 0.0152(19) 0.0634(17) 0.0353(12) 0.053(4) Uiso 0.25 1 d PD -2
F4 F 0.0044(19) -0.048(2) -0.0375(13) 0.053(4) Uiso 0.25 1 d PD -2
F2 F 0.095(2) -0.060(2) 0.0382(13) 0.053(4) Uiso 0.25 1 d PD -2
F1 F 0.1074(19) 0.0475(19) -0.0367(12) 0.053(4) Uiso 0.25 1 d PD -2
B1 B 0.0555(8) 0.0000 0.0000 0.052(10) Uiso 0.50 2 d SPD .
P1 P -0.0434(4) 0.5000 0.0000 0.0276(16) Uani 0.50 2 d SPD .
F1A F 0.0274(8) 0.4362(12) -0.0198(7) 0.077(5) Uiso 0.50 1 d PD .
F3A F -0.0426(9) 0.4561(12) 0.0674(6) 0.080(5) Uiso 0.50 1 d PD .
F2A F -0.1038(9) 0.4256(12) -0.0231(7) 0.082(6) Uiso 0.50 1 d PD .

loop_
_atom_site_aniso_label
_atom_site_aniso_U_11
_atom_site_aniso_U_22
_atom_site_aniso_U_33
_atom_site_aniso_U_23
_atom_site_aniso_U_13
_atom_site_aniso_U_12
Ni1 0.0172(8) 0.0959(16) 0.0500(8) 0.0065(9) 0.0078(6) -0.0039(9)
N6 0.023(6) 0.116(12) 0.052(6) -0.022(7) 0.005(5) 0.001(6)
N1 0.021(5) 0.068(8) 0.045(5) 0.002(5) 0.008(4) 0.000(5)
N7 0.021(6) 0.109(11) 0.068(8) 0.014(7) 0.006(5) -0.007(7)
N3 0.025(6) 0.077(10) 0.050(5) 0.007(6) 0.008(4) 0.002(6)
N8 0.022(6) 0.067(10) 0.066(7) -0.006(7) 0.002(5) 0.003(6)
N4 0.025(6) 0.090(10) 0.043(5) -0.002(5) 0.004(4) -0.001(6)
C13 0.013(6) 0.120(14) 0.043(7) 0.011(8) 0.002(5) -0.014(7)
C9 0.016(8) 0.26(3) 0.079(10) -0.014(15) 0.009(7) 0.016(13)
N2 0.005(4) 0.089(11) 0.058(6) -0.020(6) 0.006(4) -0.010(6)
C3 0.018(7) 0.094(15) 0.117(13) 0.039(11) -0.025(8) -0.005(8)
C4 0.003(5) 0.140(17) 0.073(8) 0.036(10) -0.006(5) 0.009(7)
C10 0.017(7) 0.18(2) 0.062(8) -0.005(10) 0.010(6) 0.004(10)
C1 0.010(6) 0.110(14) 0.071(8) 0.014(8) -0.008(5) 0.001(7)
C2 0.009(6) 0.111(16) 0.082(10) 0.042(10) 0.007(6) -0.007(7)
C16 0.034(10) 0.13(2) 0.31(4) -0.11(3) 0.064(17) -0.029(12)
N5 0.012(5) 0.083(9) 0.059(6) -0.009(6) 0.004(4) 0.003(5)
C15 0.014(7) 0.092(17) 0.17(2) -0.053(15) 0.029(10) 0.013(9)
C12 0.016(6) 0.080(11) 0.054(7) -0.006(6) 0.019(5) 0.011(6)
C14 0.022(7) 0.17(2) 0.069(10) 0.001(11) -0.022(7) 0.005(10)
C8 0.031(8) 0.160(18) 0.047(7) 0.005(9) 0.032(6) 0.003(9)
C5 0.028(7) 0.041(9) 0.064(7) 0.007(6) -0.011(6) -0.005(6)
C6 0.006(5) 0.112(15) 0.050(6) 0.024(8) 0.004(5) 0.001(7)
C7 0.042(9) 0.134(17) 0.055(8) -0.007(8) 0.023(6) -0.027(10)
C11 0.022(6) 0.083(12) 0.044(6) 0.000(6) 0.011(5) -0.005(6)
Sb2 0.0277(5) 0.1315(12) 0.0672(6) -0.0264(7) 0.0034(5) -0.0144(6)
F42 0.075(7) 0.114(9) 0.131(9) -0.019(8) -0.031(7) -0.026(7)
F22 0.087(8) 0.114(10) 0.129(9) -0.028(8) -0.019(8) -0.046(8)
F62 0.119(11) 0.129(11) 0.100(8) -0.033(7) 0.043(7) -0.043(9)
F52 0.053(6) 0.187(15) 0.066(5) -0.010(7) 0.008(4) -0.004(7)
F32 0.034(5) 0.175(13) 0.105(8) -0.020(8) -0.017(5) -0.005(6)
F12 0.077(7) 0.175(15) 0.059(5) -0.030(7) -0.011(5) -0.017(8)
Sb1 0.0196(6) 0.1271(14) 0.0682(8) 0.000 0.000 0.0042(8)
F31 0.025(5) 0.105(10) 0.32(2) -0.064(13) -0.008(9) 0.000(5)
F11 0.057(8) 0.112(12) 0.47(4) -0.043(19) 0.003(17) -0.007(8)
F21 0.48(7) 0.23(3) 0.090(14) 0.000 0.000 -0.13(4)
F41 0.45(7) 0.35(5) 0.090(15) 0.000 0.000 -0.20(5)
P1 0.024(4) 0.025(5) 0.034(3) -0.001(4) 0.000 0.000

loop_
_atom_type_symbol
_atom_type_description
_atom_type_scat_dispersion_real
_atom_type_scat_dispersion_imag
_atom_type_scat_source
C C 0.0033 0.0016 'International Tables Vol C Tables 4.2.6.8 and 6.1.1.4'
H H 0.0000 0.0000 'International Tables Vol C Tables 4.2.6.8 and 6.1.1.4'
F F 0.0171 0.0103 'International Tables Vol C Tables 4.2.6.8 and 6.1.1.4'
P P 0.1023 0.0942 'International Tables Vol C Tables 4.2.6.8 and 6.1.1.4'
N N 0.0061 0.0033 'International Tables Vol C Tables 4.2.6.8 and 6.1.1.4'
Ni Ni 0.3393 1.1124 'International Tables Vol C Tables 4.2.6.8 and 6.1.1.4'
Sb Sb -0.5866 1.5461 'International Tables Vol C Tables 4.2.6.8 and 6.1.1.4'
B B 0.0013 0.0007 'International Tables Vol C Tables 4.2.6.8 and 6.1.1.4'

loop_
_geom_angle_atom_site_label_1
_geom_angle_atom_site_label_2
_geom_angle_atom_site_label_3
_geom_angle
_geom_angle_site_symmetry_1
_geom_angle_site_symmetry_3
N8 Ni1 N1 173.2(4) . .
N8 Ni1 N7 91.0(5) . .
N1 Ni1 N7 86.9(5) . .
N8 Ni1 N6 98.8(5) . .
N1 Ni1 N6 87.8(5) . .
N7 Ni1 N6 95.6(5) . .
N8 Ni1 N4 89.5(5) . .
N1 Ni1 N4 93.3(5) . .
N7 Ni1 N4 173.3(4) . .
N6 Ni1 N4 77.8(4) . .
N8 Ni1 N3 96.5(5) . .
N1 Ni1 N3 77.1(5) . .
N7 Ni1 N3 90.7(5) . .
N6 Ni1 N3 163.3(6) . .
N4 Ni1 N3 95.8(4) . .
C7 N6 C11 114.6(12) . .
C7 N6 Ni1 127.0(11) . .
C11 N6 Ni1 117.1(8) . .
N2 N1 C6 117.3(12) . .
N2 N1 Ni1 126.0(10) . .
C6 N1 Ni1 116.7(10) . .
C13 N7 Ni1 177.2(12) . .
C5 N3 C1 121.5(13) . .
C5 N3 Ni1 115.2(9) . .
C1 N3 Ni1 123.3(11) . .
C15 N8 Ni1 176.4(12) . .
N5 N4 C12 119.8(10) 4 .
N5 N4 Ni1 126.5(8) 4 .
C12 N4 Ni1 113.7(7) . .
N7 C13 C14 176.2(17) . .
C10 C9 C8 118.6(14) . .
C6 N2 N1 115.9(12) 2 .
C4 C3 C2 118.9(16) . .
C3 C4 C5 117.1(18) . .
C11 C10 C9 116.8(14) . .
C2 C1 N3 119.7(17) . .
C1 C2 C3 120.7(14) . .
N4 N5 C12 117.4(10) 4 .
N8 C15 C16 169(3) . .
N4 C12 N5 122.0(10) . .
N4 C12 C11 117.0(11) . .
N5 C12 C11 120.7(11) . .
C7 C8 C9 115.9(11) . .
N3 C5 C4 122.0(13) . .
N3 C5 C6 118.2(13) . .
C4 C5 C6 119.7(14) . .
N2 C6 N1 126.7(12) 2 .
N2 C6 C5 120.6(12) 2 .
N1 C6 C5 112.6(16) . .
N6 C7 C8 127.3(14) . .
N6 C11 C10 126.5(12) . .
N6 C11 C12 113.0(11) . .
C10 C11 C12 120.3(12) . .
F22 Sb2 F12 89.6(6) . .
F22 Sb2 F52 92.9(6) . .
F12 Sb2 F52 89.4(4) . .
F22 Sb2 F62 89.3(7) . .
F12 Sb2 F62 88.0(6) . .
F52 Sb2 F62 176.5(6) . .
F22 Sb2 F42 176.1(7) . .
F12 Sb2 F42 88.1(6) . .
F52 Sb2 F42 90.2(7) . .
F62 Sb2 F42 87.5(6) . .
F22 Sb2 F32 94.7(6) . .
F12 Sb2 F32 174.9(7) . .
F52 Sb2 F32 93.2(5) . .
F62 Sb2 F32 89.2(6) . .
F42 Sb2 F32 87.5(5) . .
F41 Sb1 F21 180.0 . .
F41 Sb1 F11 90.0(3) . 2_655
F21 Sb1 F11 90.0(3) . 2_655
F41 Sb1 F11 90.0(3) . .
F21 Sb1 F11 90.0(3) . .
F11 Sb1 F11 180.0(6) 2_655 .
F41 Sb1 F31 90.1(3) . .
F21 Sb1 F31 89.9(3) . .
F11 Sb1 F31 84.3(6) 2_655 .
F11 Sb1 F31 95.7(6) . .
F41 Sb1 F31 90.1(3) . 2_655
F21 Sb1 F31 89.9(3) . 2_655
F11 Sb1 F31 95.7(6) 2_655 2_655
F11 Sb1 F31 84.3(6) . 2_655
F31 Sb1 F31 179.7(6) . 2_655
B1 F3 B1 76.4(16) . 2
B1 F4 B1 84.3(16) . 2
F2 B1 F2 120(3) . 3
F2 B1 F3 100(2) . 3
F2 B1 F3 109.3(7) 3 3
F2 B1 F3 109.3(7) . .
F2 B1 F3 100(2) 3 .
F3 B1 F3 119(3) 3 .
F2 B1 F1 109.3(7) . .
F2 B1 F1 12(3) 3 .
F3 B1 F1 110(2) 3 .
F3 B1 F1 109.1(7) . .
F2 B1 F1 12(3) . 3
F2 B1 F1 109.3(7) 3 3
F3 B1 F1 109.1(7) 3 3
F3 B1 F1 110(2) . 3
F1 B1 F1 99(3) . 3
F2 B1 F4 111(2) . .
F2 B1 F4 106(3) 3 .
F3 B1 F4 12(3) 3 .
F3 B1 F4 109.0(7) . .
F1 B1 F4 108.8(7) . .
F1 B1 F4 121(2) 3 .
F2 B1 F4 106(3) . 3
F2 B1 F4 111(2) 3 3
F3 B1 F4 109.0(7) 3 3
F3 B1 F4 12(3) . 3
F1 B1 F4 121(2) . 3
F1 B1 F4 108.8(7) 3 3
F4 B1 F4 100(3) . 3
F2 B1 F4 165(2) . 2
F2 B1 F4 74.5(18) 3 2
F3 B1 F4 69.1(14) 3 2
F3 B1 F4 69.3(16) . 2
F1 B1 F4 85.1(17) . 2
F1 B1 F4 176.2(18) 3 2
F4 B1 F4 57(2) . 2
F4 B1 F4 69(2) 3 2
F2 B1 F4 74.5(18) . 4
F2 B1 F4 165(2) 3 4
F3 B1 F4 69.3(16) 3 4
F3 B1 F4 69.1(14) . 4
F1 B1 F4 176.2(18) . 4
F1 B1 F4 85.1(17) 3 4
F4 B1 F4 69(2) . 4
F4 B1 F4 57(2) 3 4
F4 B1 F4 91.2(17) 2 4
F2 B1 F3 163.7(19) . 4
F2 B1 F3 75.8(17) 3 4
F3 B1 F3 74.8(19) 3 4
F3 B1 F3 62(2) . 4
F1 B1 F3 87.0(18) . 4
F1 B1 F3 171.4(13) 3 4
F4 B1 F3 62.5(15) . 4
F4 B1 F3 62.6(13) 3 4
F4 B1 F3 7.1(19) 2 4
F4 B1 F3 89.3(14) 4 4
F2 B1 F3 75.8(17) . 2
F2 B1 F3 163.7(19) 3 2
F3 B1 F3 62(2) 3 2
F3 B1 F3 74.8(19) . 2
F1 B1 F3 171.4(13) . 2
F1 B1 F3 87.0(18) 3 2
F4 B1 F3 62.6(13) . 2
F4 B1 F3 62.5(15) 3 2
F4 B1 F3 89.3(14) 2 2
F4 B1 F3 7.1(19) 4 2
F3 B1 F3 88.2(14) 4 2
F1A P1 F1A 149.3(18) 4 2_565
F1A P1 P1 74.7(9) 4 2_565
F1A P1 P1 74.7(9) 2_565 2_565
F1A P1 F2A 73.5(11) 4 .
F1A P1 F2A 129.5(12) 2_565 .
P1 P1 F2A 131.7(7) 2_565 .
F1A P1 F2A 129.5(12) 4 3_565
F1A P1 F2A 73.5(11) 2_565 3_565
P1 P1 F2A 131.7(7) 2_565 3_565
F2A P1 F2A 96.7(14) . 3_565
F1A P1 F1A 53.4(14) 4 .
F1A P1 F1A 100.8(12) 2_565 .
P1 P1 F1A 39.5(7) 2_565 .
F2A P1 F1A 92.2(7) . .
F2A P1 F1A 171.1(12) 3_565 .
F1A P1 F1A 100.8(12) 4 3_565
F1A P1 F1A 53.4(14) 2_565 3_565
P1 P1 F1A 39.5(7) 2_565 3_565
F2A P1 F1A 171.1(12) . 3_565
F2A P1 F1A 92.2(7) 3_565 3_565
F1A P1 F1A 78.9(13) . 3_565
F1A P1 F3A 43.6(11) 4 .
F1A P1 F3A 136.0(9) 2_565 .
P1 P1 F3A 89.5(6) 2_565 .
F2A P1 F3A 91.7(7) . .
F2A P1 F3A 88.9(10) 3_565 .
F1A P1 F3A 90.8(7) . .
F1A P1 F3A 88.5(10) 3_565 .
F1A P1 F3A 136.0(9) 4 3_565
F1A P1 F3A 43.6(11) 2_565 3_565
P1 P1 F3A 89.5(6) 2_565 3_565
F2A P1 F3A 88.9(10) . 3_565
F2A P1 F3A 91.7(7) 3_565 3_565
F1A P1 F3A 88.5(10) . 3_565
F1A P1 F3A 90.8(7) 3_565 3_565
F3A P1 F3A 179.0(12) . 3_565
P1 F1A F3A 95.4(16) 2_565 4
P1 F1A F1A 85.5(10) 2_565 4
F3A F1A F1A 143.5(18) 4 4
P1 F1A P1 65.9(10) 2_565 .
F3A F1A P1 106.8(12) 4 .
F1A F1A P1 41.1(8) 4 .
P1 F1A F2A 68.4(11) 2_565 4
F3A F1A F2A 111.4(17) 4 4
F1A F1A F2A 102.8(13) 4 4
P1 F1A F2A 121.9(10) . 4
F1A F3A P1 40.9(10) 4 .
P1 F2A F1A 38.1(6) . 4

loop_
_geom_bond_atom_site_label_1
_geom_bond_atom_site_label_2
_geom_bond_distance
_geom_bond_site_symmetry_2
Ni1 N8 2.008(15) .
Ni1 N1 2.055(11) .
Ni1 N7 2.068(13) .
Ni1 N6 2.088(11) .
Ni1 N4 2.095(10) .
Ni1 N3 2.096(11) .
N6 C7 1.284(17) .
N6 C11 1.327(17) .
N1 N2 1.323(14) .
N1 C6 1.353(19) .
N7 C13 1.105(16) .
N3 C5 1.276(17) .
N3 C1 1.374(18) .
N8 C15 1.09(2) .
N4 N5 1.296(14) 4
N4 C12 1.359(16) .
C13 C14 1.468(18) .
C9 C10 1.38(2) .
C9 C8 1.41(2) .
N2 C6 1.29(2) 2
C3 C4 1.36(2) .
C3 C2 1.42(3) .
C4 C5 1.457(19) .
C10 C11 1.352(18) .
C1 C2 1.35(2) .
C16 C15 1.45(3) .
N5 N4 1.296(14) 4
N5 C12 1.371(17) .
C12 C11 1.489(15) .
C8 C7 1.37(2) .
C5 C6 1.460(19) .
C6 N2 1.29(2) 2
Sb2 F22 1.798(8) .
Sb2 F12 1.813(7) .
Sb2 F52 1.821(7) .
Sb2 F62 1.823(7) .
Sb2 F42 1.825(8) .
Sb2 F32 1.828(7) .
Sb1 F41 1.766(11) .
Sb1 F21 1.767(10) .
Sb1 F11 1.772(9) 2_655
Sb1 F11 1.772(9) .
Sb1 F31 1.778(8) .
Sb1 F31 1.778(8) 2_655
F3 B1 1.420(13) .
F3 B1 1.76(4) 2
F4 B1 1.424(13) .
F4 B1 1.53(4) 2
F2 B1 1.420(13) .
F1 B1 1.422(13) .
B1 F2 1.420(13) 3
B1 F3 1.420(13) 3
B1 F1 1.422(13) 3
B1 F4 1.424(13) 3
B1 F4 1.53(4) 2
B1 F4 1.53(4) 4
B1 F3 1.76(4) 4
B1 F3 1.76(4) 2
P1 F1A 1.079(18) 4
P1 F1A 1.079(18) 2_565
P1 P1 1.550(15) 2_565
P1 F2A 1.625(13) .
P1 F2A 1.625(13) 3_565
P1 F1A 1.638(12) .
P1 F1A 1.638(12) 3_565
P1 F3A 1.640(13) .
P1 F3A 1.640(13) 3_565
F1A P1 1.079(18) 2_565
F1A F3A 1.14(2) 4
F1A F1A 1.32(3) 4
F1A F2A 1.68(2) 4
F3A F1A 1.14(2) 4
F2A F1A 1.68(2) 4
